data_2105970
loop_
_publ_author_name
Jin-Long
'Uemura, Kazuhiro'
'Ebihara, Masahiro'

_publ_section_title
;
 Assembled structures of tetrakis(biimidazole)dirhodium complexes
 hydrogen-bonded with common inorganic anions
;
_journal_issue 6
_journal_name_full 'Acta Crystallographica Section B'
_journal_page_first 1006
_journal_page_last 1019
_journal_paper_doi 10.1107/S2052520614021428
_journal_volume 70
_journal_year 2014
_chemical_formula_moiety 'C36 H38 N18 Rh2, 2(Si F6), 8(H2 O)'
_chemical_formula_sum 'C36 H54 F12 N18 O8 Rh2 Si2'
_chemical_formula_weight 1356.97
_space_group_IT_number 98
_symmetry_cell_setting tetragonal
_symmetry_space_group_name_Hall 'I 4bw 2bw'
_symmetry_space_group_name_H-M 'I 41 2 2'
_atom_sites_solution_hydrogens geom
_atom_sites_solution_primary direct
_atom_sites_solution_secondary difmap
_audit_creation_method SHELXL-97
_cell_angle_alpha 90.00
_cell_angle_beta 90.00
_cell_angle_gamma 90.00
_cell_formula_units_Z 4
_cell_length_a 17.6300(5)
_cell_length_b 17.6300(5)
_cell_length_c 16.8037(6)
_cell_measurement_reflns_used 14243
_cell_measurement_temperature 296(2)
_cell_measurement_theta_max 27.5
_cell_measurement_theta_min 3.0
_cell_volume 5222.9(3)
_computing_cell_refinement CrystalClear
_computing_data_collection 'CrystalClear (Molecular Structure Corporation & Rigaku Corporation, 2001)'
_computing_data_reduction CrystalClear
_computing_molecular_graphics 'Mercury (Macrae et al., 2008)'
_computing_publication_material 'Yadokari-XG 2009 (Wakita, Nemoto et al., 2009)'
_computing_structure_refinement 'SHELXL-97 (Sheldrick, 2008)'
_computing_structure_solution 'SIR97 (Altomare et al., 1999)'
_diffrn_ambient_temperature 296(2)
_diffrn_detector_area_resol_mean 14.62
_diffrn_measured_fraction_theta_full 0.992
_diffrn_measured_fraction_theta_max 0.992
_diffrn_measurement_device_type 'Rigaku/MSC Mercury CCD'
_diffrn_measurement_method \w
_diffrn_radiation_monochromator graphite
_diffrn_radiation_type MoK\a
_diffrn_radiation_wavelength 0.71069
_diffrn_reflns_av_R_equivalents 0.0237
_diffrn_reflns_av_sigmaI/netI 0.0150
_diffrn_reflns_limit_h_max 21
_diffrn_reflns_limit_h_min -22
_diffrn_reflns_limit_k_max 22
_diffrn_reflns_limit_k_min -22
_diffrn_reflns_limit_l_max 21
_diffrn_reflns_limit_l_min -14
_diffrn_reflns_number 20508
_diffrn_reflns_theta_full 27.47
_diffrn_reflns_theta_max 27.47
_diffrn_reflns_theta_min 3.27
_diffrn_source 'rotating-anode X-ray tube'
_exptl_absorpt_coefficient_mu 0.787
_exptl_absorpt_correction_T_max 0.8140
_exptl_absorpt_correction_T_min 0.7270
_exptl_absorpt_correction_type numerical
_exptl_absorpt_process_details 'NUMABS (Higashi, 1999)'
_exptl_crystal_colour red
_exptl_crystal_density_diffrn 1.726
_exptl_crystal_density_method 'not measured'
_exptl_crystal_description prismatic
_exptl_crystal_F_000 2744
_exptl_crystal_size_max 0.41
_exptl_crystal_size_mid 0.40
_exptl_crystal_size_min 0.40
_refine_diff_density_max 0.798
_refine_diff_density_min -0.361
_refine_diff_density_rms 0.064
_refine_ls_abs_structure_details 'Flack H D (1983), Acta Cryst. A39, 876-881'
_refine_ls_abs_structure_Flack -0.02(3)
_refine_ls_extinction_method none
_refine_ls_goodness_of_fit_ref 1.124
_refine_ls_hydrogen_treatment mixed
_refine_ls_matrix_type full
_refine_ls_number_parameters 220
_refine_ls_number_reflns 3004
_refine_ls_number_restraints 15
_refine_ls_restrained_S_all 1.131
_refine_ls_R_factor_all 0.0275
_refine_ls_R_factor_gt 0.0269
_refine_ls_shift/su_max 0.001
_refine_ls_shift/su_mean 0.000
_refine_ls_structure_factor_coef Fsqd
_refine_ls_weighting_details 'calc w=1/[\s^2^(Fo^2^)+(0.0493P)^2^+1.9750P] where P=(Fo^2^+2Fc^2^)/3'
_refine_ls_weighting_scheme calc
_refine_ls_wR_factor_gt 0.0725
_refine_ls_wR_factor_ref 0.0731
_reflns_number_gt 2952
_reflns_number_total 3004
_reflns_threshold_expression >2sigma(I)
_cod_data_source_file ry5061sup1.cif
_cod_data_source_block V
_cod_database_code 2105970
_publcif_datablock.id {fef694d4-f377-42c3-a621-22557a30413f}

loop_
_symmetry_equiv_pos_as_xyz
'x, y, z'
'-x, -y, z'
'x, -y+1/2, -z+1/4'
'-x, y+1/2, -z+1/4'
'-y, -x, -z'
'y, x, -z'
'y, -x+1/2, z+1/4'
'-y, x+1/2, z+1/4'
'x+1/2, y+1/2, z+1/2'
'-x+1/2, -y+1/2, z+1/2'
'x+1/2, -y+1, -z+3/4'
'-x+1/2, y+1, -z+3/4'
'-y+1/2, -x+1/2, -z+1/2'
'y+1/2, x+1/2, -z+1/2'
'y+1/2, -x+1, z+3/4'
'-y+1/2, x+1, z+3/4'

loop_
_atom_site_label
_atom_site_type_symbol
_atom_site_fract_x
_atom_site_fract_y
_atom_site_fract_z
_atom_site_U_iso_or_equiv
_atom_site_adp_type
_atom_site_occupancy
_atom_site_symmetry_multiplicity
_atom_site_calc_flag
_atom_site_refinement_flags
_atom_site_disorder_assembly
_atom_site_disorder_group
Rh1 Rh 0.445750(10) 0.445750(10) 0.0000 0.02735(9) Uani 1 2 d S . .
N1 N 0.36851(12) 0.51661(12) 0.05284(12) 0.0312(4) Uani 1 1 d . . .
C1 C 0.36143(16) 0.50496(15) 0.13091(16) 0.0367(5) Uani 1 1 d . . .
N2 N 0.30158(14) 0.54327(15) 0.15982(15) 0.0441(5) Uani 1 1 d . . .
H2N H 0.2866 0.5440 0.2085 0.053 Uiso 1 1 calc R . .
C2 C 0.26894(16) 0.58083(16) 0.09758(19) 0.0423(6) Uani 1 1 d . . .
H2 H 0.2263 0.6118 0.0999 0.051 Uiso 1 1 calc R . .
C3 C 0.31059(14) 0.56455(15) 0.03147(18) 0.0365(5) Uani 1 1 d . . .
H3 H 0.3014 0.5828 -0.0195 0.044 Uiso 1 1 calc R . .
N3 N 0.46441(13) 0.42079(13) 0.11796(13) 0.0353(4) Uani 1 1 d . . .
C4 C 0.41519(17) 0.45467(15) 0.16714(15) 0.0387(5) Uani 1 1 d . . .
N4 N 0.42891(19) 0.43573(15) 0.24257(14) 0.0550(6) Uani 1 1 d . . .
H4N H 0.4047 0.4516 0.2838 0.066 Uiso 1 1 calc R . .
C5 C 0.4885(2) 0.3865(2) 0.2420(2) 0.0606(9) Uani 1 1 d . . .
H5 H 0.5104 0.3636 0.2863 0.073 Uiso 1 1 calc R . .
C6 C 0.5098(2) 0.37689(17) 0.16603(18) 0.0465(6) Uani 1 1 d . . .
H6 H 0.5490 0.3456 0.1487 0.056 Uiso 1 1 calc R . .
N5 N 0.35452(13) 0.35452(13) 0.0000 0.0423(6) Uani 1 2 d S . .
C7 C 0.3687(2) 0.2847(3) 0.0156(5) 0.124(3) Uani 1 1 d . . .
H7 H 0.4187 0.2714 0.0266 0.148 Uiso 1 1 calc R . .
C8 C 0.3152(3) 0.2287(3) 0.0172(6) 0.157(4) Uani 1 1 d . . .
H8 H 0.3298 0.1796 0.0307 0.189 Uiso 1 1 calc R . .
C9 C 0.2425(2) 0.2425(2) 0.0000 0.0865(19) Uani 1 2 d S . .
C10 C 0.1817(3) 0.1817(3) 0.0000 0.163(6) Uani 1 2 d S . .
H10A H 0.1340 0.2038 -0.0150 0.245 Uiso 0.50 1 calc PR . .
H10B H 0.1776 0.1602 0.0523 0.245 Uiso 0.50 1 calc PR . .
H10C H 0.1951 0.1427 -0.0373 0.245 Uiso 0.50 1 calc PR . .
Si1 Si 0.22790(15) 0.54844(14) 0.3697(2) 0.0739(10) Uani 0.50 1 d PD . .
F1 F 0.1635(7) 0.4809(4) 0.3825(6) 0.146(4) Uani 0.50 1 d PD . .
F2 F 0.2708(7) 0.5186(7) 0.4520(4) 0.128(4) Uani 0.50 1 d PD . .
F3 F 0.2914(7) 0.6168(6) 0.3578(7) 0.149(4) Uani 0.50 1 d PD . .
F4 F 0.2837(6) 0.4894(4) 0.3167(4) 0.096(2) Uani 0.50 1 d PD . .
F5 F 0.1905(6) 0.5772(7) 0.2878(4) 0.131(3) Uani 0.50 1 d PD . .
F6 F 0.1762(6) 0.6065(5) 0.4258(5) 0.114(3) Uani 0.50 1 d PD . .
O1 O 0.34398(18) 0.7500 0.1250 0.0542(7) Uani 1 2 d S . .
O2 O 0.23366(16) 0.73366(16) 0.2500 0.0739(10) Uani 1 2 d S . .
O4 O 0.4094(13) 0.4941(15) 0.5655(11) 0.270(11) Uani 0.50 1 d P A 2
O3 O 0.4212(10) 0.4807(14) 0.3987(10) 0.242(10) Uani 0.50 1 d P . 1

loop_
_atom_site_aniso_label
_atom_site_aniso_U_11
_atom_site_aniso_U_22
_atom_site_aniso_U_33
_atom_site_aniso_U_23
_atom_site_aniso_U_13
_atom_site_aniso_U_12
Rh1 0.03114(10) 0.03114(10) 0.01978(12) -0.00059(6) 0.00059(6) 0.00846(8)
N1 0.0344(10) 0.0350(10) 0.0241(9) -0.0024(7) 0.0019(8) 0.0057(8)
C1 0.0447(13) 0.0372(12) 0.0282(12) -0.0024(10) 0.0093(10) 0.0073(11)
N2 0.0462(12) 0.0473(13) 0.0388(13) -0.0091(10) 0.0173(10) 0.0053(10)
C2 0.0355(12) 0.0398(13) 0.0517(17) -0.0097(12) 0.0066(12) 0.0075(10)
C3 0.0339(11) 0.0322(12) 0.0434(13) -0.0007(10) -0.0044(10) 0.0047(9)
N3 0.0436(11) 0.0369(10) 0.0255(10) 0.0007(8) 0.0007(8) 0.0085(9)
C4 0.0529(14) 0.0397(13) 0.0234(11) 0.0002(10) 0.0068(10) 0.0061(11)
N4 0.0895(19) 0.0537(14) 0.0219(10) 0.0059(10) 0.0079(12) 0.0183(11)
C5 0.091(2) 0.0585(17) 0.0322(16) 0.0105(15) -0.0100(17) 0.0159(17)
C6 0.0608(18) 0.0420(15) 0.0368(14) 0.0068(12) -0.0055(13) 0.0142(12)
N5 0.0424(9) 0.0424(9) 0.0421(16) -0.0013(11) 0.0013(11) 0.0122(12)
C7 0.0434(18) 0.068(3) 0.260(9) 0.080(4) 0.022(3) 0.0111(17)
C8 0.063(2) 0.063(2) 0.347(13) 0.086(5) 0.011(5) 0.0024(19)
C9 0.0553(16) 0.0553(16) 0.149(6) -0.008(3) 0.008(3) -0.006(2)
C10 0.087(4) 0.087(4) 0.316(17) -0.042(8) 0.042(8) -0.044(4)
Si1 0.115(3) 0.0649(11) 0.0414(12) 0.0082(11) 0.028(2) -0.0008(13)
F1 0.207(11) 0.115(6) 0.116(6) -0.005(5) 0.097(8) -0.060(7)
F2 0.167(10) 0.170(10) 0.047(4) -0.001(5) 0.031(5) 0.078(8)
F3 0.178(10) 0.093(5) 0.175(12) 0.005(7) 0.051(8) -0.025(6)
F4 0.146(7) 0.088(4) 0.053(4) -0.001(3) 0.043(4) 0.004(5)
F5 0.158(8) 0.171(8) 0.064(4) 0.034(5) 0.019(4) 0.007(6)
F6 0.158(9) 0.103(5) 0.079(5) -0.008(4) 0.021(5) 0.051(6)
O1 0.0447(16) 0.0604(18) 0.0574(18) -0.0204(14) 0.000 0.000
O2 0.0829(16) 0.0829(16) 0.0561(19) -0.0072(16) 0.0072(16) -0.0102(19)
O4 0.28(2) 0.39(3) 0.144(14) -0.026(18) -0.007(15) 0.09(2)
O3 0.173(13) 0.39(3) 0.158(13) -0.118(15) 0.023(10) 0.105(17)

loop_
_atom_type_symbol
_atom_type_description
_atom_type_scat_dispersion_real
_atom_type_scat_dispersion_imag
_atom_type_scat_source
C C 0.0033 0.0016 'International Tables Vol C Tables 4.2.6.8 and 6.1.1.4'
H H 0.0000 0.0000 'International Tables Vol C Tables 4.2.6.8 and 6.1.1.4'
N N 0.0061 0.0033 'International Tables Vol C Tables 4.2.6.8 and 6.1.1.4'
O O 0.0106 0.0060 'International Tables Vol C Tables 4.2.6.8 and 6.1.1.4'
F F 0.0171 0.0103 'International Tables Vol C Tables 4.2.6.8 and 6.1.1.4'
Rh Rh -1.1178 0.9187 'International Tables Vol C Tables 4.2.6.8 and 6.1.1.4'
Si Si 0.0817 0.0704 'International Tables Vol C Tables 4.2.6.8 and 6.1.1.4'

loop_
_geom_angle_atom_site_label_1
_geom_angle_atom_site_label_2
_geom_angle_atom_site_label_3
_geom_angle
_geom_angle_site_symmetry_1
_geom_angle_site_symmetry_3
_geom_angle_publ_flag
N1 Rh1 N1 175.55(12) 6 . ?
N1 Rh1 N3 79.59(8) 6 6 ?
N1 Rh1 N3 100.24(8) . 6 ?
N1 Rh1 N3 100.24(8) 6 . ?
N1 Rh1 N3 79.59(8) . . ?
N3 Rh1 N3 175.62(13) 6 . ?
N1 Rh1 N5 87.78(6) 6 . ?
N1 Rh1 N5 87.78(6) . . ?
N3 Rh1 N5 87.81(7) 6 . ?
N3 Rh1 N5 87.81(7) . . ?
N1 Rh1 Rh1 92.22(6) 6 2_665 ?
N1 Rh1 Rh1 92.23(6) . 2_665 ?
N3 Rh1 Rh1 92.19(7) 6 2_665 ?
N3 Rh1 Rh1 92.19(7) . 2_665 ?
N5 Rh1 Rh1 180.0 . 2_665 y
C1 N1 C3 106.4(2) . . ?
C1 N1 Rh1 113.22(16) . . ?
C3 N1 Rh1 139.08(18) . . ?
N1 C1 N2 110.6(3) . . ?
N1 C1 C4 116.8(2) . . ?
N2 C1 C4 132.6(3) . . ?
C1 N2 C2 107.3(2) . . ?
C1 N2 H2N 126.3 . . ?
C2 N2 H2N 126.3 . . ?
C3 C2 N2 107.2(2) . . ?
C3 C2 H2 126.4 . . ?
N2 C2 H2 126.4 . . ?
C2 C3 N1 108.5(2) . . ?
C2 C3 H3 125.8 . . ?
N1 C3 H3 125.8 . . ?
C4 N3 C6 105.4(2) . . ?
C4 N3 Rh1 113.30(17) . . ?
C6 N3 Rh1 141.2(2) . . ?
N4 C4 N3 111.0(3) . . ?
N4 C4 C1 132.7(3) . . ?
N3 C4 C1 116.3(2) . . ?
C4 N4 C5 107.0(3) . . ?
C4 N4 H4N 126.5 . . ?
C5 N4 H4N 126.5 . . ?
C6 C5 N4 107.6(3) . . ?
C6 C5 H5 126.2 . . ?
N4 C5 H5 126.2 . . ?
C5 C6 N3 108.9(3) . . ?
C5 C6 H6 125.5 . . ?
N3 C6 H6 125.5 . . ?
C7 N5 C7 114.6(5) 6 . ?
C7 N5 Rh1 122.7(2) 6 . ?
C7 N5 Rh1 122.7(2) . . ?
N5 C7 C8 124.2(4) . . ?
N5 C7 H7 117.9 . . ?
C8 C7 H7 117.9 . . ?
C9 C8 C7 121.8(4) . . ?
C9 C8 H8 119.1 . . ?
C7 C8 H8 119.1 . . ?
C8 C9 C8 113.3(5) . 6 ?
C8 C9 C10 123.3(3) . . ?
C8 C9 C10 123.3(3) 6 . ?
C9 C10 H10A 109.5 . . ?
C9 C10 H10B 109.5 . . ?
H10A C10 H10B 109.5 . . ?
C9 C10 H10C 109.5 . . ?
H10A C10 H10C 109.5 . . ?
H10B C10 H10C 109.5 . . ?
F5 Si1 F3 86.8(6) . . ?
F5 Si1 F1 93.3(6) . . ?
F3 Si1 F1 179.1(6) . . ?
F5 Si1 F2 177.1(5) . . ?
F3 Si1 F2 91.3(8) . . ?
F1 Si1 F2 88.6(7) . . ?
F5 Si1 F6 93.8(5) . . ?
F3 Si1 F6 89.5(6) . . ?
F1 Si1 F6 89.6(5) . . ?
F2 Si1 F6 88.4(4) . . ?
F5 Si1 F4 89.0(5) . . ?
F3 Si1 F4 89.5(5) . . ?
F1 Si1 F4 91.4(4) . . ?
F2 Si1 F4 88.8(4) . . ?
F6 Si1 F4 177.0(6) . . ?

loop_
_geom_bond_atom_site_label_1
_geom_bond_atom_site_label_2
_geom_bond_distance
_geom_bond_site_symmetry_2
_geom_bond_publ_flag
Rh1 N1 2.0502(19) 6 y
Rh1 N1 2.0502(18) . ?
Rh1 N3 2.057(2) 6 ?
Rh1 N3 2.057(2) . y
Rh1 N5 2.275(3) . y
Rh1 Rh1 2.7052(5) 2_665 y
N1 C1 1.334(3) . ?
N1 C3 1.373(3) . ?
C1 N2 1.344(3) . ?
C1 C4 1.434(4) . ?
N2 C2 1.365(4) . ?
N2 H2N 0.8600 . ?
C2 C3 1.362(4) . ?
C2 H2 0.9300 . ?
C3 H3 0.9300 . ?
N3 C4 1.339(3) . ?
N3 C6 1.376(3) . ?
C4 N4 1.333(3) . ?
N4 C5 1.363(5) . ?
N4 H4N 0.8600 . ?
C5 C6 1.342(5) . ?
C5 H5 0.9300 . ?
C6 H6 0.9300 . ?
N5 C7 1.283(4) 6 ?
N5 C7 1.283(4) . ?
C7 C8 1.367(7) . ?
C7 H7 0.9300 . ?
C8 C9 1.337(6) . ?
C8 H8 0.9300 . ?
C9 C8 1.337(6) 6 ?
C9 C10 1.514(8) . ?
C10 H10A 0.9600 . ?
C10 H10B 0.9600 . ?
C10 H10C 0.9600 . ?
Si1 F5 1.607(8) . ?
Si1 F3 1.658(10) . ?
Si1 F1 1.659(8) . ?
Si1 F2 1.662(8) . ?
Si1 F6 1.664(7) . ?
Si1 F4 1.687(7) . ?

loop_
_geom_hbond_atom_site_label_D
_geom_hbond_atom_site_label_H
_geom_hbond_atom_site_label_A
_geom_hbond_distance_DH
_geom_hbond_distance_HA
_geom_hbond_distance_DA
_geom_hbond_angle_DHA
_geom_hbond_site_symmetry_A
N2 H2N F2 0.86 1.87 2.684(7) 158.3 12_545
N2 H2N F4 0.86 2.06 2.819(8) 147.3 .
N2 H2N F5 0.86 2.23 2.970(10) 143.6 .
N2 H2N F6 0.86 2.33 3.004(9) 135.6 12_545
N4 H4N F1 0.86 1.92 2.774(7) 170.8 12_545
N4 H4N F4 0.86 2.30 2.999(9) 138.3 .
N4 H4N O3 0.86 2.02 2.744(14) 141.4 .

loop_
_geom_torsion_atom_site_label_1
_geom_torsion_atom_site_label_2
_geom_torsion_atom_site_label_3
_geom_torsion_atom_site_label_4
_geom_torsion
_geom_torsion_site_symmetry_1
_geom_torsion_site_symmetry_2
_geom_torsion_site_symmetry_3
_geom_torsion_site_symmetry_4
_geom_torsion_publ_flag
N1 Rh1 Rh1 N3 . . 2_665 2_665 48.98(8) y
N1 Rh1 N1 C1 79.98(19) 6 . . . ?
N3 Rh1 N1 C1 167.35(19) 6 . . . ?
N3 Rh1 N1 C1 -8.20(19) . . . . ?
N5 Rh1 N1 C1 79.98(19) . . . . ?
Rh1 Rh1 N1 C1 -100.02(19) 2_665 . . . ?
N1 Rh1 N1 C3 -84.6(3) 6 . . . ?
N3 Rh1 N1 C3 2.7(3) 6 . . . ?
N3 Rh1 N1 C3 -172.8(3) . . . . ?
N5 Rh1 N1 C3 -84.6(3) . . . . ?
Rh1 Rh1 N1 C3 95.4(3) 2_665 . . . ?
C3 N1 C1 N2 0.1(3) . . . . ?
Rh1 N1 C1 N2 -169.46(19) . . . . ?
C3 N1 C1 C4 178.6(2) . . . . ?
Rh1 N1 C1 C4 9.0(3) . . . . ?
N1 C1 N2 C2 0.1(3) . . . . ?
C4 C1 N2 C2 -178.0(3) . . . . ?
C1 N2 C2 C3 -0.3(3) . . . . ?
N2 C2 C3 N1 0.4(3) . . . . ?
C1 N1 C3 C2 -0.3(3) . . . . ?
Rh1 N1 C3 C2 165.0(2) . . . . ?
N1 Rh1 N3 C4 -169.34(19) 6 . . . ?
N1 Rh1 N3 C4 6.14(19) . . . . ?
N3 Rh1 N3 C4 -82.00(19) 6 . . . ?
N5 Rh1 N3 C4 -82.00(19) . . . . ?
Rh1 Rh1 N3 C4 98.00(19) 2_665 . . . ?
N1 Rh1 N3 C6 6.6(4) 6 . . . ?
N1 Rh1 N3 C6 -177.9(4) . . . . ?
N3 Rh1 N3 C6 94.0(3) 6 . . . ?
N5 Rh1 N3 C6 94.0(3) . . . . ?
Rh1 Rh1 N3 C6 -86.0(3) 2_665 . . . ?
C6 N3 C4 N4 1.6(3) . . . . ?
Rh1 N3 C4 N4 179.0(2) . . . . ?
C6 N3 C4 C1 179.3(3) . . . . ?
Rh1 N3 C4 C1 -3.3(3) . . . . ?
N1 C1 C4 N4 173.2(3) . . . . ?
N2 C1 C4 N4 -8.7(6) . . . . ?
N1 C1 C4 N3 -3.9(4) . . . . ?
N2 C1 C4 N3 174.2(3) . . . . ?
N3 C4 N4 C5 -1.2(4) . . . . ?
C1 C4 N4 C5 -178.4(3) . . . . ?
C4 N4 C5 C6 0.3(4) . . . . ?
N4 C5 C6 N3 0.7(4) . . . . ?
C4 N3 C6 C5 -1.4(4) . . . . ?
Rh1 N3 C6 C5 -177.6(3) . . . . ?
N1 Rh1 N5 C7 -140.2(5) 6 . . 6 ?
N1 Rh1 N5 C7 39.8(5) . . . 6 ?
N3 Rh1 N5 C7 -60.6(5) 6 . . 6 ?
N3 Rh1 N5 C7 119.4(5) . . . 6 ?
Rh1 Rh1 N5 C7 -165.9(5) 2_665 . . 6 ?
N1 Rh1 N5 C7 39.8(5) 6 . . . ?
N1 Rh1 N5 C7 -140.2(5) . . . . ?
N3 Rh1 N5 C7 119.4(5) 6 . . . ?
N3 Rh1 N5 C7 -60.6(5) . . . . ?
Rh1 Rh1 N5 C7 14.1(5) 2_665 . . . ?
C7 N5 C7 C8 -0.9(7) 6 . . . ?
Rh1 N5 C7 C8 179.1(7) . . . . ?
N5 C7 C8 C9 2.0(14) . . . . ?
C7 C8 C9 C8 -0.9(6) . . . 6 ?
C7 C8 C9 C10 179.1(6) . . . . ?
